data_2206787
loop_
_publ_author_name
'Yi-Hong Shen'
'Jia-Geng Liu'
'Duan-Jun Xu'

_publ_section_title <i>catena</i>-Poly[[(1<i>H</i>-benzimidazole-\k<i>N</i>)iodomercury(II)]-\m-iodo]
_journal_coeditor_code SG6024
_journal_issue 9
_journal_name_full 'Acta Crystallographica Section E'
_journal_page_first m1880
_journal_page_last m1882
_journal_paper_doi 10.1107/S1600536805026966
_journal_volume 61
_journal_year 2005
_chemical_formula_iupac '[Hg I2 (C7 H6 N2)]'
_chemical_formula_moiety 'C7 H6 Hg I2 N2'
_chemical_formula_sum 'C7 H6 Hg I2 N2'
_chemical_formula_weight 572.53
_chemical_name_systematic
;
catena-Poly[[(1H-benzimidazole-\kN)iodomercury(II)]-\m-iodo]
;
_space_group_IT_number 14
_symmetry_cell_setting monoclinic
_symmetry_space_group_name_Hall '-P 2yn'
_symmetry_space_group_name_H-M 'P 1 21/n 1'
_atom_sites_solution_hydrogens geom
_atom_sites_solution_primary direct
_atom_sites_solution_secondary difmap
_audit_creation_method SHELXL97
_cell_angle_alpha 90.00
_cell_angle_beta 96.136(12)
_cell_angle_gamma 90.00
_cell_formula_units_Z 4
_cell_length_a 4.4079(4)
_cell_length_b 13.3559(11)
_cell_length_c 18.6196(16)
_cell_measurement_reflns_used 7029
_cell_measurement_temperature 295(2)
_cell_measurement_theta_max 25.0
_cell_measurement_theta_min 2.0
_cell_volume 1089.88(16)
_computing_cell_refinement PROCESS-AUTO
_computing_data_collection 'PROCESS-AUTO (Rigaku, 1998)'
_computing_data_reduction 'Crystal Structure (Rigaku, 2002)'
_computing_molecular_graphics 'ORTEP-3 for Windows (Farrugia, 1997)'
_computing_publication_material 'WinGX (Farrugia, 1999)'
_computing_structure_refinement 'SHELXL97 (Sheldrick, 1997)'
_computing_structure_solution 'SIR92 (Altomare et al., 1993)'
_diffrn_ambient_temperature 295(2)
_diffrn_detector_area_resol_mean 10.00
_diffrn_measured_fraction_theta_full 0.99
_diffrn_measured_fraction_theta_max 0.99
_diffrn_measurement_device_type 'Rigaku R-AXIS RAPID'
_diffrn_measurement_method \w
_diffrn_radiation_monochromator graphite
_diffrn_radiation_source 'fine-focus sealed tube'
_diffrn_radiation_type MoK\a
_diffrn_radiation_wavelength 0.71069
_diffrn_reflns_av_R_equivalents 0.0314
_diffrn_reflns_av_sigmaI/netI 0.0198
_diffrn_reflns_limit_h_max 4
_diffrn_reflns_limit_h_min -5
_diffrn_reflns_limit_k_max 16
_diffrn_reflns_limit_k_min -16
_diffrn_reflns_limit_l_max 22
_diffrn_reflns_limit_l_min -22
_diffrn_reflns_number 7910
_diffrn_reflns_theta_full 25.2
_diffrn_reflns_theta_max 25.2
_diffrn_reflns_theta_min 1.9
_diffrn_standards_number 0
_exptl_absorpt_coefficient_mu 19.739
_exptl_absorpt_correction_T_max 0.298
_exptl_absorpt_correction_T_min 0.095
_exptl_absorpt_correction_type multi-scan
_exptl_absorpt_process_details '(ABSCOR; Higashi, 1995)'
_exptl_crystal_colour yellow
_exptl_crystal_density_diffrn 3.489
_exptl_crystal_density_method 'not measured'
_exptl_crystal_description prism
_exptl_crystal_F_000 992
_exptl_crystal_size_max 0.12
_exptl_crystal_size_mid 0.08
_exptl_crystal_size_min 0.06
_refine_diff_density_max 1.27
_refine_diff_density_min -1.41
_refine_ls_extinction_method none
_refine_ls_goodness_of_fit_ref 1.199
_refine_ls_hydrogen_treatment constr
_refine_ls_matrix_type full
_refine_ls_number_parameters 109
_refine_ls_number_reflns 1955
_refine_ls_number_restraints 0
_refine_ls_restrained_S_all 1.199
_refine_ls_R_factor_all 0.039
_refine_ls_R_factor_gt 0.033
_refine_ls_shift/su_max 0.001
_refine_ls_shift/su_mean 0.000
_refine_ls_structure_factor_coef Fsqd
_refine_ls_weighting_details 'calc w = 1/[\s^2^(Fo^2^)+(0.0191P)^2^+7.8058P] where P = (Fo^2^+2Fc^2^)/3'
_refine_ls_weighting_scheme calc
_refine_ls_wR_factor_gt 0.065
_refine_ls_wR_factor_ref 0.067
_reflns_number_gt 1768
_reflns_number_total 1955
_reflns_threshold_expression I>2\s(I)
_cod_data_source_file sg6024.cif
_cod_data_source_block I
_cod_original_sg_symbol_H-M 'P 21/n'
_cod_database_code 2206787
_cod_database_fobs_code 2206787

loop_
_symmetry_equiv_pos_as_xyz
'x, y, z'
'-x+1/2, y+1/2, -z+1/2'
'-x, -y, -z'
'x-1/2, -y-1/2, z-1/2'

loop_
_atom_site_label
_atom_site_fract_x
_atom_site_fract_y
_atom_site_fract_z
_atom_site_U_iso_or_equiv
_atom_site_adp_type
_atom_site_calc_flag
_atom_site_refinement_flags
_atom_site_occupancy
_atom_site_type_symbol
Hg 0.68340(9) 0.31304(3) 0.624594(19) 0.04999(13) Uani d . 1 Hg
I1 0.56356(15) 0.14760(4) 0.69303(3) 0.05022(17) Uani d . 1 I
I2 0.14354(12) 0.45207(4) 0.63948(3) 0.04185(15) Uani d . 1 I
N1 0.4151(17) 0.3140(5) 0.3876(4) 0.0466(18) Uani d . 1 N
H1 0.3093 0.3373 0.3498 0.056 Uiso calc R 1 H
N3 0.6027(16) 0.2985(5) 0.5016(3) 0.0405(16) Uani d . 1 N
C2 0.409(2) 0.3472(7) 0.4557(5) 0.046(2) Uani d . 1 C
H2 0.2830 0.3984 0.4688 0.055 Uiso calc R 1 H
C4 0.952(2) 0.1537(7) 0.4823(5) 0.047(2) Uani d . 1 C
H4 1.0317 0.1460 0.5303 0.056 Uiso calc R 1 H
C5 1.039(2) 0.0925(7) 0.4275(6) 0.056(2) Uani d . 1 C
H5 1.1810 0.0421 0.4393 0.067 Uiso calc R 1 H
C6 0.920(2) 0.1041(8) 0.3562(6) 0.059(3) Uani d . 1 C
H6 0.9882 0.0625 0.3212 0.070 Uiso calc R 1 H
C7 0.707(2) 0.1748(7) 0.3362(5) 0.052(2) Uani d . 1 C
H7 0.6236 0.1813 0.2884 0.062 Uiso calc R 1 H
C8 0.6204(19) 0.2362(7) 0.3892(4) 0.0405(19) Uani d . 1 C
C9 0.7379(18) 0.2275(6) 0.4602(4) 0.0375(18) Uani d . 1 C

loop_
_atom_site_aniso_label
_atom_site_aniso_U_11
_atom_site_aniso_U_22
_atom_site_aniso_U_33
_atom_site_aniso_U_12
_atom_site_aniso_U_13
_atom_site_aniso_U_23
Hg 0.0642(3) 0.0485(2) 0.0374(2) -0.00778(18) 0.00582(17) 0.00346(15)
I1 0.0567(4) 0.0430(3) 0.0512(4) -0.0052(3) 0.0066(3) 0.0057(3)
I2 0.0374(3) 0.0370(3) 0.0510(3) 0.0009(2) 0.0040(3) 0.0012(2)
N1 0.052(4) 0.051(5) 0.034(4) -0.001(4) -0.008(3) 0.011(3)
N3 0.051(4) 0.042(4) 0.027(3) -0.008(3) -0.004(3) -0.001(3)
C2 0.053(5) 0.040(5) 0.042(5) -0.001(4) -0.003(4) 0.006(4)
C4 0.047(5) 0.049(5) 0.044(5) -0.008(4) 0.004(4) 0.005(4)
C5 0.054(6) 0.050(6) 0.067(7) 0.000(5) 0.017(5) 0.007(5)
C6 0.067(7) 0.055(6) 0.056(6) -0.018(5) 0.017(5) -0.007(5)
C7 0.062(6) 0.063(6) 0.032(5) -0.017(5) 0.010(5) 0.000(4)
C8 0.040(5) 0.049(5) 0.031(4) -0.011(4) -0.001(4) 0.004(4)
C9 0.035(4) 0.037(4) 0.039(4) -0.009(4) -0.002(4) 0.006(4)

loop_
_atom_type_symbol
_atom_type_description
_atom_type_scat_dispersion_real
_atom_type_scat_dispersion_imag
_atom_type_scat_source
C C 0.0033 0.0000 'International Tables Vol C Tables 4.2.6.8 and 6.1.1.4'
H H 0.0000 0.0000 'International Tables Vol C Tables 4.2.6.8 and 6.1.1.4'
Hg Hg -2.3894 0.0000 'International Tables Vol C Tables 4.2.6.8 and 6.1.1.4'
I I -0.4742 0.0000 'International Tables Vol C Tables 4.2.6.8 and 6.1.1.4'
N N 0.0061 0.0000 'International Tables Vol C Tables 4.2.6.8 and 6.1.1.4'

loop_
_geom_angle_atom_site_label_1
_geom_angle_atom_site_label_2
_geom_angle_atom_site_label_3
_geom_angle_site_symmetry_1
_geom_angle_site_symmetry_3
_geom_angle
_geom_angle_publ_flag
I1 Hg I2 . . 105.53(2) y
I1 Hg I2 . 1_655 134.76(2) y
I1 Hg N3 . . 113.29(17) y
I2 Hg N3 . . 95.93(18) y
N3 Hg I2 . 1_655 101.12(17) y
I2 Hg I2 1_655 . 98.87(2) y
Hg I2 Hg 1_455 . 98.87(2) y
C2 N1 C8 . . 107.9(7) ?
C2 N1 H1 . . 126.1 ?
C8 N1 H1 . . 126.1 ?
C2 N3 C9 . . 105.3(7) ?
C2 N3 Hg . . 129.0(6) ?
C9 N3 Hg . . 125.5(5) ?
N3 C2 N1 . . 111.8(8) ?
N3 C2 H2 . . 124.1 ?
N1 C2 H2 . . 124.1 ?
C5 C4 C9 . . 115.4(8) ?
C5 C4 H4 . . 122.3 ?
C9 C4 H4 . . 122.3 ?
C6 C5 C4 . . 122.2(10) ?
C6 C5 H5 . . 118.9 ?
C4 C5 H5 . . 118.9 ?
C7 C6 C5 . . 121.5(10) ?
C7 C6 H6 . . 119.3 ?
C5 C6 H6 . . 119.3 ?
C6 C7 C8 . . 117.2(9) ?
C6 C7 H7 . . 121.4 ?
C8 C7 H7 . . 121.4 ?
C7 C8 C9 . . 122.5(9) ?
C7 C8 N1 . . 132.2(8) ?
C9 C8 N1 . . 105.3(7) ?
C8 C9 N3 . . 109.6(7) ?
C8 C9 C4 . . 121.2(8) ?
N3 C9 C4 . . 129.2(8) ?

loop_
_geom_bond_atom_site_label_1
_geom_bond_atom_site_label_2
_geom_bond_site_symmetry_2
_geom_bond_distance
_geom_bond_publ_flag
Hg I1 . 2.6322(7) y
Hg I2 1_655 2.7420(7) y
Hg I2 . 3.0543(7) y
I2 Hg 1_455 2.7420(7) ?
Hg N3 . 2.289(6) y
N1 C2 . 1.347(11) ?
N1 C8 . 1.376(11) ?
N1 H1 . 0.8600 ?
N3 C2 . 1.313(11) ?
N3 C9 . 1.395(11) ?
C2 H2 . 0.9300 ?
C4 C5 . 1.392(13) ?
C4 C9 . 1.396(12) ?
C4 H4 . 0.9300 ?
C5 C6 . 1.382(14) ?
C5 H5 . 0.9300 ?
C6 C7 . 1.355(14) ?
C6 H6 . 0.9300 ?
C7 C8 . 1.369(12) ?
C7 H7 . 0.9300 ?
C8 C9 . 1.372(11) ?

loop_
_geom_hbond_atom_site_label_D
_geom_hbond_atom_site_label_H
_geom_hbond_atom_site_label_A
_geom_hbond_site_symmetry_A
_geom_hbond_distance_DH
_geom_hbond_distance_HA
_geom_hbond_distance_DA
_geom_hbond_angle_DHA
_geom_hbond_publ_flag
N1 H1 I1 4_565 0.86 3.01 3.820(7) 158 y
